data_4337770
loop_
_publ_author_name
'Dugan, Thomas R.'
'Bill, Eckhard'
'Macleod, K. Cory'
'Brennessel, William W.'
'Holland, Patrick L.'

_publ_section_title
;
 Synthesis, Spectroscopy, and Hydrogen/Deuterium Exchange in High-Spin
 Iron(II) Hydride Complexes.
;
_journal_issue 5
_journal_name_full 'Inorganic chemistry'
_journal_page_first 2370
_journal_page_last 2380
_journal_paper_doi 10.1021/ic4013137
_journal_volume 53
_journal_year 2014
_chemical_formula_moiety 'C33 H49 Br Fe N2 O'
_chemical_formula_sum 'C33 H49 Br Fe N2 O'
_chemical_formula_weight 625.50
_chemical_name_common holtd26
_chemical_name_systematic
; 
 ? 
;
_space_group_IT_number 14
_symmetry_cell_setting monoclinic
_symmetry_space_group_name_Hall '-P 2yn'
_symmetry_space_group_name_H-M 'P 1 21/n 1'
_atom_sites_solution_hydrogens geom
_atom_sites_solution_primary direct
_atom_sites_solution_secondary difmap
_audit_creation_method SHELXL-97
_cell_angle_alpha 90.00
_cell_angle_beta 93.489(4)
_cell_angle_gamma 90.00
_cell_formula_units_Z 4
_cell_length_a 10.154(3)
_cell_length_b 14.784(4)
_cell_length_c 21.700(6)
_cell_measurement_reflns_used 3900
_cell_measurement_temperature 100.0(1)
_cell_measurement_theta_max 32.50
_cell_measurement_theta_min 2.57
_cell_volume 3251.5(16)
_computing_cell_refinement 'SAINT (Bruker, 2009)'
_computing_data_collection 'APEX2 (Bruker, 2010)'
_computing_data_reduction 'SAINT (Bruker, 2009)'
_computing_molecular_graphics 'SHELXTL (Sheldrick, 2008)'
_computing_publication_material 'SHELXTL (Sheldrick, 2008)'
_computing_structure_refinement 'SHELXL-97 (Sheldrick, 2008)'
_computing_structure_solution 'SIR97 (Altomare et al., 1999)'
_diffrn_ambient_temperature 100.0(1)
_diffrn_measured_fraction_theta_full 0.994
_diffrn_measured_fraction_theta_max 0.994
_diffrn_measurement_device_type 'Bruker SMART APEX II CCD Platform'
_diffrn_measurement_method 'area detector, \w scans per \f'
_diffrn_radiation_monochromator graphite
_diffrn_radiation_source 'fine-focus sealed tube'
_diffrn_radiation_type MoK\a
_diffrn_radiation_wavelength 0.71073
_diffrn_reflns_av_R_equivalents 0.0718
_diffrn_reflns_av_sigmaI/netI 0.0546
_diffrn_reflns_limit_h_max 15
_diffrn_reflns_limit_h_min -15
_diffrn_reflns_limit_k_max 22
_diffrn_reflns_limit_k_min 0
_diffrn_reflns_limit_l_max 32
_diffrn_reflns_limit_l_min 0
_diffrn_reflns_number 128170
_diffrn_reflns_theta_full 32.57
_diffrn_reflns_theta_max 32.57
_diffrn_reflns_theta_min 1.67
_diffrn_standards_number 0
_exptl_absorpt_coefficient_mu 1.719
_exptl_absorpt_correction_T_max 0.6635
_exptl_absorpt_correction_T_min 0.5766
_exptl_absorpt_correction_type multi-scan
_exptl_absorpt_process_details 'TWINABS (Sheldrick, 2008)'
_exptl_crystal_colour yellow
_exptl_crystal_density_diffrn 1.278
_exptl_crystal_density_method 'not measured'
_exptl_crystal_description block
_exptl_crystal_F_000 1320
_exptl_crystal_size_max 0.36
_exptl_crystal_size_mid 0.32
_exptl_crystal_size_min 0.26
_refine_diff_density_max 1.037
_refine_diff_density_min -1.472
_refine_diff_density_rms 0.107
_refine_ls_extinction_method none
_refine_ls_goodness_of_fit_ref 1.160
_refine_ls_hydrogen_treatment constr
_refine_ls_matrix_type full
_refine_ls_number_parameters 354
_refine_ls_number_reflns 11774
_refine_ls_number_restraints 0
_refine_ls_restrained_S_all 1.160
_refine_ls_R_factor_all 0.0689
_refine_ls_R_factor_gt 0.0531
_refine_ls_shift/su_max 0.001
_refine_ls_shift/su_mean 0.000
_refine_ls_structure_factor_coef Fsqd
_refine_ls_weighting_details 'calc w=1/[\s^2^(Fo^2^)+(0.0362P)^2^+6.1512P] where P=(Fo^2^+2Fc^2^)/3'
_refine_ls_weighting_scheme calc
_refine_ls_wR_factor_gt 0.1301
_refine_ls_wR_factor_ref 0.1340
_reflns_number_gt 9501
_reflns_number_total 11774
_reflns_threshold_expression >2sigma(I)
_cod_data_source_file ic4013137_si_002.cif
_cod_data_source_block holtd26
_cod_original_cell_volume 3251.5(14)
_cod_database_code 4337770

loop_
_symmetry_equiv_pos_as_xyz
'x, y, z'
'-x+1/2, y+1/2, -z+1/2'
'-x, -y, -z'
'x-1/2, -y-1/2, z-1/2'

loop_
_atom_site_label
_atom_site_type_symbol
_atom_site_fract_x
_atom_site_fract_y
_atom_site_fract_z
_atom_site_U_iso_or_equiv
_atom_site_adp_type
_atom_site_occupancy
_atom_site_symmetry_multiplicity
_atom_site_calc_flag
_atom_site_refinement_flags
Fe1 Fe 0.34059(4) 0.13205(3) 0.752264(17) 0.01311(8) Uani 1 1 d .
Br1 Br 0.10765(3) 0.16436(2) 0.748499(15) 0.02254(7) Uani 1 1 d .
N11 N 0.4248(2) 0.06566(15) 0.82456(10) 0.0148(4) Uani 1 1 d .
N21 N 0.4165(2) 0.05038(16) 0.68969(10) 0.0144(4) Uani 1 1 d .
C11 C 0.4816(3) -0.0770(2) 0.87880(14) 0.0236(6) Uani 1 1 d .
H11A H 0.4007 -0.0846 0.9007 0.035 Uiso 1 1 calc R
H11B H 0.5478 -0.0452 0.9055 0.035 Uiso 1 1 calc R
H11C H 0.5157 -0.1366 0.8679 0.035 Uiso 1 1 calc R
C21 C 0.4518(3) -0.02251(18) 0.82063(12) 0.0159(5) Uani 1 1 d .
C31 C 0.4528(3) -0.06994(18) 0.76472(13) 0.0178(5) Uani 1 1 d .
H31A H 0.4573 -0.1340 0.7680 0.021 Uiso 1 1 calc R
C41 C 0.4480(3) -0.03488(18) 0.70413(13) 0.0167(5) Uani 1 1 d .
C51 C 0.4847(3) -0.1006(2) 0.65484(14) 0.0249(6) Uani 1 1 d .
H51A H 0.5315 -0.1522 0.6741 0.037 Uiso 0.50 1 calc PR
H51B H 0.5419 -0.0703 0.6264 0.037 Uiso 0.50 1 calc PR
H51C H 0.4045 -0.1219 0.6319 0.037 Uiso 0.50 1 calc PR
H51T H 0.4537 -0.0774 0.6142 0.037 Uiso 0.50 1 calc PR
H51O H 0.4434 -0.1593 0.6619 0.037 Uiso 0.50 1 calc PR
H51M H 0.5808 -0.1078 0.6564 0.037 Uiso 0.50 1 calc PR
C12 C 0.4620(3) 0.11247(18) 0.88113(12) 0.0171(5) Uani 1 1 d .
C22 C 0.5904(3) 0.1476(2) 0.88858(13) 0.0220(6) Uani 1 1 d .
C32 C 0.6266(4) 0.1948(2) 0.94289(15) 0.0293(7) Uani 1 1 d .
H32A H 0.7137 0.2180 0.9488 0.035 Uiso 1 1 calc R
C42 C 0.5388(4) 0.2083(2) 0.98782(15) 0.0303(7) Uani 1 1 d .
H42A H 0.5652 0.2405 1.0244 0.036 Uiso 1 1 calc R
C52 C 0.4119(4) 0.1746(2) 0.97949(13) 0.0264(6) Uani 1 1 d .
H52A H 0.3516 0.1849 1.0105 0.032 Uiso 1 1 calc R
C62 C 0.3697(3) 0.1257(2) 0.92659(12) 0.0196(5) Uani 1 1 d .
C72 C 0.6904(3) 0.1342(3) 0.83973(15) 0.0295(7) Uani 1 1 d .
H72A H 0.6398 0.1199 0.7999 0.035 Uiso 1 1 calc R
C82 C 0.7822(4) 0.0546(3) 0.8550(2) 0.0424(9) Uani 1 1 d .
H82A H 0.7307 -0.0014 0.8551 0.064 Uiso 1 1 calc R
H82B H 0.8268 0.0638 0.8959 0.064 Uiso 1 1 calc R
H82C H 0.8481 0.0504 0.8240 0.064 Uiso 1 1 calc R
C92 C 0.7701(3) 0.2197(3) 0.82947(19) 0.0359(8) Uani 1 1 d .
H92A H 0.7099 0.2702 0.8197 0.054 Uiso 1 1 calc R
H92B H 0.8268 0.2102 0.7951 0.054 Uiso 1 1 calc R
H92C H 0.8249 0.2337 0.8670 0.054 Uiso 1 1 calc R
C102 C 0.2309(3) 0.0901(2) 0.92005(14) 0.0250(6) Uani 1 1 d .
H10A H 0.2195 0.0581 0.8795 0.030 Uiso 1 1 calc R
C112 C 0.1304(4) 0.1669(3) 0.91980(18) 0.0427(10) Uani 1 1 d .
H11D H 0.1475 0.2097 0.8867 0.064 Uiso 1 1 calc R
H11E H 0.1378 0.1984 0.9596 0.064 Uiso 1 1 calc R
H11F H 0.0412 0.1421 0.9129 0.064 Uiso 1 1 calc R
C122 C 0.2039(4) 0.0216(3) 0.9710(2) 0.0455(10) Uani 1 1 d .
H12A H 0.2734 -0.0245 0.9732 0.068 Uiso 1 1 calc R
H12B H 0.1182 -0.0073 0.9617 0.068 Uiso 1 1 calc R
H12C H 0.2030 0.0531 1.0108 0.068 Uiso 1 1 calc R
C13 C 0.4260(3) 0.08193(19) 0.62735(12) 0.0157(5) Uani 1 1 d .
C23 C 0.5372(3) 0.1327(2) 0.61299(13) 0.0212(5) Uani 1 1 d .
C33 C 0.5424(3) 0.1663(3) 0.55313(14) 0.0290(7) Uani 1 1 d .
H33A H 0.6172 0.2002 0.5425 0.035 Uiso 1 1 calc R
C43 C 0.4407(4) 0.1510(3) 0.50892(14) 0.0309(7) Uani 1 1 d .
H43A H 0.4458 0.1748 0.4685 0.037 Uiso 1 1 calc R
C53 C 0.3327(3) 0.1016(2) 0.52348(13) 0.0260(6) Uani 1 1 d .
H53A H 0.2637 0.0913 0.4927 0.031 Uiso 1 1 calc R
C63 C 0.3220(3) 0.0660(2) 0.58278(13) 0.0198(5) Uani 1 1 d .
C73 C 0.6496(3) 0.1509(2) 0.66135(14) 0.0250(6) Uani 1 1 d .
H73A H 0.6090 0.1624 0.7015 0.030 Uiso 1 1 calc R
C83 C 0.7323(4) 0.2348(3) 0.64690(19) 0.0460(11) Uani 1 1 d .
H83A H 0.7918 0.2494 0.6828 0.069 Uiso 1 1 calc R
H83B H 0.6735 0.2862 0.6375 0.069 Uiso 1 1 calc R
H83C H 0.7842 0.2222 0.6113 0.069 Uiso 1 1 calc R
C93 C 0.7399(3) 0.0689(3) 0.6706(2) 0.0383(9) Uani 1 1 d .
H93A H 0.6902 0.0184 0.6870 0.057 Uiso 1 1 calc R
H93B H 0.8141 0.0842 0.6997 0.057 Uiso 1 1 calc R
H93C H 0.7735 0.0514 0.6309 0.057 Uiso 1 1 calc R
C103 C 0.2008(3) 0.0120(2) 0.59605(14) 0.0249(6) Uani 1 1 d .
H10B H 0.2095 -0.0078 0.6402 0.030 Uiso 1 1 calc R
C113 C 0.0759(3) 0.0691(3) 0.58685(17) 0.0355(8) Uani 1 1 d .
H11G H 0.0825 0.1216 0.6144 0.053 Uiso 1 1 calc R
H11H H -0.0009 0.0326 0.5963 0.053 Uiso 1 1 calc R
H11I H 0.0660 0.0898 0.5439 0.053 Uiso 1 1 calc R
C123 C 0.1863(4) -0.0728(3) 0.55539(19) 0.0418(9) Uani 1 1 d .
H12D H 0.2614 -0.1132 0.5647 0.063 Uiso 1 1 calc R
H12E H 0.1841 -0.0551 0.5118 0.063 Uiso 1 1 calc R
H12F H 0.1042 -0.1041 0.5637 0.063 Uiso 1 1 calc R
O1 O 0.4085(2) 0.26187(13) 0.74176(10) 0.0196(4) Uani 1 1 d .
C14 C 0.4184(3) 0.3267(2) 0.79204(16) 0.0266(6) Uani 1 1 d .
H14A H 0.4739 0.3030 0.8275 0.032 Uiso 1 1 calc R
H14B H 0.3301 0.3422 0.8060 0.032 Uiso 1 1 calc R
C24 C 0.4821(4) 0.4078(2) 0.76363(19) 0.0338(8) Uani 1 1 d .
H24A H 0.5787 0.3996 0.7625 0.041 Uiso 1 1 calc R
H24B H 0.4642 0.4639 0.7866 0.041 Uiso 1 1 calc R
C34 C 0.4156(5) 0.4101(3) 0.6984(2) 0.0414(9) Uani 1 1 d .
H34A H 0.3390 0.4516 0.6965 0.050 Uiso 1 1 calc R
H34B H 0.4785 0.4301 0.6681 0.050 Uiso 1 1 calc R
C44 C 0.3715(4) 0.3135(2) 0.68556(16) 0.0305(7) Uani 1 1 d .
H44A H 0.2749 0.3109 0.6762 0.037 Uiso 1 1 calc R
H44B H 0.4160 0.2886 0.6499 0.037 Uiso 1 1 calc R

loop_
_atom_site_aniso_label
_atom_site_aniso_U_11
_atom_site_aniso_U_22
_atom_site_aniso_U_33
_atom_site_aniso_U_23
_atom_site_aniso_U_13
_atom_site_aniso_U_12
Fe1 0.01402(16) 0.01106(15) 0.01424(15) 0.00045(13) 0.00083(13) 0.00117(13)
Br1 0.01481(12) 0.01894(13) 0.03384(15) -0.00040(12) 0.00116(11) 0.00323(10)
N11 0.0163(10) 0.0142(10) 0.0139(9) 0.0002(8) 0.0007(8) -0.0001(8)
N21 0.0131(10) 0.0160(10) 0.0142(9) -0.0006(8) 0.0008(8) 0.0002(8)
C11 0.0326(16) 0.0167(12) 0.0214(13) 0.0048(10) -0.0002(12) 0.0015(12)
C21 0.0144(11) 0.0145(11) 0.0188(11) 0.0030(9) -0.0003(9) 0.0010(9)
C31 0.0197(12) 0.0119(11) 0.0216(12) 0.0016(9) -0.0007(10) 0.0001(10)
C41 0.0151(11) 0.0139(11) 0.0208(12) -0.0034(9) -0.0007(10) 0.0004(9)
C51 0.0289(16) 0.0207(13) 0.0252(14) -0.0064(11) 0.0014(12) 0.0088(12)
C12 0.0217(13) 0.0142(12) 0.0147(11) 0.0010(9) -0.0035(10) 0.0004(10)
C22 0.0246(14) 0.0218(14) 0.0188(12) 0.0038(10) -0.0049(10) -0.0053(11)
C32 0.0361(18) 0.0269(15) 0.0236(14) 0.0032(12) -0.0091(13) -0.0112(14)
C42 0.046(2) 0.0225(15) 0.0212(14) -0.0031(11) -0.0088(13) -0.0002(14)
C52 0.0391(18) 0.0225(15) 0.0171(12) -0.0030(11) -0.0014(12) 0.0101(13)
C62 0.0235(13) 0.0194(13) 0.0158(11) 0.0009(10) 0.0003(10) 0.0041(11)
C72 0.0251(15) 0.0395(18) 0.0232(13) 0.0022(13) -0.0036(12) -0.0158(14)
C82 0.039(2) 0.034(2) 0.056(2) 0.0001(18) 0.0114(19) -0.0012(17)
C92 0.0190(15) 0.0371(19) 0.051(2) 0.0160(17) 0.0002(15) -0.0072(14)
C102 0.0200(14) 0.0326(17) 0.0229(13) -0.0037(12) 0.0061(11) 0.0050(12)
C112 0.0333(19) 0.059(3) 0.0353(18) -0.0131(18) -0.0019(15) 0.0211(19)
C122 0.036(2) 0.058(3) 0.044(2) 0.010(2) 0.0142(17) -0.003(2)
C13 0.0157(12) 0.0172(12) 0.0143(10) -0.0004(9) 0.0026(9) 0.0018(10)
C23 0.0185(12) 0.0274(14) 0.0180(12) 0.0001(11) 0.0035(10) -0.0009(11)
C33 0.0259(15) 0.0401(19) 0.0215(13) 0.0060(13) 0.0062(12) -0.0064(14)
C43 0.0339(17) 0.044(2) 0.0154(12) 0.0042(12) 0.0038(12) -0.0037(15)
C53 0.0252(15) 0.0374(18) 0.0150(12) -0.0013(11) -0.0016(11) -0.0005(13)
C63 0.0202(13) 0.0216(13) 0.0174(12) -0.0009(10) 0.0005(10) 0.0015(11)
C73 0.0205(13) 0.0338(17) 0.0207(13) 0.0021(12) 0.0012(11) -0.0029(12)
C83 0.041(2) 0.056(3) 0.040(2) 0.0131(19) -0.0066(17) -0.029(2)
C93 0.0149(14) 0.052(2) 0.048(2) -0.0030(18) 0.0001(14) 0.0015(15)
C103 0.0222(14) 0.0298(16) 0.0218(13) 0.0022(12) -0.0048(11) -0.0052(12)
C113 0.0217(15) 0.055(2) 0.0295(16) 0.0064(16) -0.0008(13) 0.0029(16)
C123 0.045(2) 0.034(2) 0.044(2) -0.0040(16) -0.0159(18) -0.0105(17)
O1 0.0216(10) 0.0111(8) 0.0264(10) 0.0013(7) 0.0038(8) 0.0018(7)
C14 0.0286(15) 0.0181(14) 0.0330(16) -0.0054(12) 0.0013(12) -0.0003(12)
C24 0.0279(17) 0.0158(14) 0.057(2) 0.0037(14) 0.0012(16) -0.0030(12)
C34 0.049(2) 0.0220(17) 0.053(2) 0.0125(16) 0.0041(19) -0.0062(16)
C44 0.0392(19) 0.0234(15) 0.0293(15) 0.0098(12) 0.0065(14) 0.0014(14)

loop_
_atom_type_symbol
_atom_type_description
_atom_type_scat_dispersion_real
_atom_type_scat_dispersion_imag
_atom_type_scat_source
C C 0.0033 0.0016 'International Tables Vol C Tables 4.2.6.8 and 6.1.1.4'
H H 0.0000 0.0000 'International Tables Vol C Tables 4.2.6.8 and 6.1.1.4'
N N 0.0061 0.0033 'International Tables Vol C Tables 4.2.6.8 and 6.1.1.4'
O O 0.0106 0.0060 'International Tables Vol C Tables 4.2.6.8 and 6.1.1.4'
Fe Fe 0.3463 0.8444 'International Tables Vol C Tables 4.2.6.8 and 6.1.1.4'
Br Br -0.2901 2.4595 'International Tables Vol C Tables 4.2.6.8 and 6.1.1.4'

loop_
_geom_angle_atom_site_label_1
_geom_angle_atom_site_label_2
_geom_angle_atom_site_label_3
_geom_angle
N11 Fe1 N21 94.13(10)
N11 Fe1 O1 114.51(9)
N21 Fe1 O1 109.97(9)
N11 Fe1 Br1 119.76(7)
N21 Fe1 Br1 120.88(7)
O1 Fe1 Br1 98.42(6)
C21 N11 C12 118.7(2)
C21 N11 Fe1 120.58(18)
C12 N11 Fe1 120.72(17)
C41 N21 C13 119.9(2)
C41 N21 Fe1 120.45(18)
C13 N21 Fe1 119.43(17)
C21 C11 H11A 109.5
C21 C11 H11B 109.5
H11A C11 H11B 109.5
C21 C11 H11C 109.5
H11A C11 H11C 109.5
H11B C11 H11C 109.5
N11 C21 C31 123.8(2)
N11 C21 C11 119.9(2)
C31 C21 C11 116.4(2)
C21 C31 C41 128.4(3)
C21 C31 H31A 115.8
C41 C31 H31A 115.8
N21 C41 C31 124.1(2)
N21 C41 C51 120.6(3)
C31 C41 C51 115.4(2)
C41 C51 H51A 109.5
C41 C51 H51B 109.5
H51A C51 H51B 109.5
C41 C51 H51C 109.5
H51A C51 H51C 109.5
H51B C51 H51C 109.5
C41 C51 H51T 109.5
H51A C51 H51T 141.1
H51B C51 H51T 56.3
H51C C51 H51T 56.3
C41 C51 H51O 109.5
H51A C51 H51O 56.3
H51B C51 H51O 141.1
H51C C51 H51O 56.3
H51T C51 H51O 109.5
C41 C51 H51M 109.5
H51A C51 H51M 56.3
H51B C51 H51M 56.3
H51C C51 H51M 141.1
H51T C51 H51M 109.5
H51O C51 H51M 109.5
C22 C12 C62 121.2(3)
C22 C12 N11 118.0(3)
C62 C12 N11 120.7(3)
C32 C22 C12 118.4(3)
C32 C22 C72 119.9(3)
C12 C22 C72 121.7(3)
C42 C32 C22 121.4(3)
C42 C32 H32A 119.3
C22 C32 H32A 119.3
C32 C42 C52 119.6(3)
C32 C42 H42A 120.2
C52 C42 H42A 120.2
C42 C52 C62 121.9(3)
C42 C52 H52A 119.0
C62 C52 H52A 119.0
C52 C62 C12 117.4(3)
C52 C62 C102 119.7(3)
C12 C62 C102 122.9(3)
C22 C72 C92 112.1(3)
C22 C72 C82 111.9(3)
C92 C72 C82 110.4(3)
C22 C72 H72A 107.4
C92 C72 H72A 107.4
C82 C72 H72A 107.4
C72 C82 H82A 109.5
C72 C82 H82B 109.5
H82A C82 H82B 109.5
C72 C82 H82C 109.5
H82A C82 H82C 109.5
H82B C82 H82C 109.5
C72 C92 H92A 109.5
C72 C92 H92B 109.5
H92A C92 H92B 109.5
C72 C92 H92C 109.5
H92A C92 H92C 109.5
H92B C92 H92C 109.5
C62 C102 C112 111.3(3)
C62 C102 C122 111.7(3)
C112 C102 C122 110.1(3)
C62 C102 H10A 107.9
C112 C102 H10A 107.9
C122 C102 H10A 107.9
C102 C112 H11D 109.5
C102 C112 H11E 109.5
H11D C112 H11E 109.5
C102 C112 H11F 109.5
H11D C112 H11F 109.5
H11E C112 H11F 109.5
C102 C122 H12A 109.5
C102 C122 H12B 109.5
H12A C122 H12B 109.5
C102 C122 H12C 109.5
H12A C122 H12C 109.5
H12B C122 H12C 109.5
C23 C13 C63 121.0(3)
C23 C13 N21 118.8(2)
C63 C13 N21 120.1(2)
C33 C23 C13 118.2(3)
C33 C23 C73 120.6(3)
C13 C23 C73 121.2(3)
C43 C33 C23 121.2(3)
C43 C33 H33A 119.4
C23 C33 H33A 119.4
C53 C43 C33 120.1(3)
C53 C43 H43A 120.0
C33 C43 H43A 120.0
C43 C53 C63 121.3(3)
C43 C53 H53A 119.3
C63 C53 H53A 119.3
C53 C63 C13 118.2(3)
C53 C63 C103 118.9(3)
C13 C63 C103 122.9(3)
C93 C73 C23 111.6(3)
C93 C73 C83 109.6(3)
C23 C73 C83 113.3(3)
C93 C73 H73A 107.3
C23 C73 H73A 107.3
C83 C73 H73A 107.3
C73 C83 H83A 109.5
C73 C83 H83B 109.5
H83A C83 H83B 109.5
C73 C83 H83C 109.5
H83A C83 H83C 109.5
H83B C83 H83C 109.5
C73 C93 H93A 109.5
C73 C93 H93B 109.5
H93A C93 H93B 109.5
C73 C93 H93C 109.5
H93A C93 H93C 109.5
H93B C93 H93C 109.5
C63 C103 C113 111.3(3)
C63 C103 C123 111.9(3)
C113 C103 C123 109.1(3)
C63 C103 H10B 108.2
C113 C103 H10B 108.2
C123 C103 H10B 108.2
C103 C113 H11G 109.5
C103 C113 H11H 109.5
H11G C113 H11H 109.5
C103 C113 H11I 109.5
H11G C113 H11I 109.5
H11H C113 H11I 109.5
C103 C123 H12D 109.5
C103 C123 H12E 109.5
H12D C123 H12E 109.5
C103 C123 H12F 109.5
H12D C123 H12F 109.5
H12E C123 H12F 109.5
C14 O1 C44 106.5(2)
C14 O1 Fe1 122.79(18)
C44 O1 Fe1 120.42(19)
O1 C14 C24 103.2(3)
O1 C14 H14A 111.1
C24 C14 H14A 111.1
O1 C14 H14B 111.1
C24 C14 H14B 111.1
H14A C14 H14B 109.1
C14 C24 C34 102.6(3)
C14 C24 H24A 111.2
C34 C24 H24A 111.2
C14 C24 H24B 111.2
C34 C24 H24B 111.2
H24A C24 H24B 109.2
C44 C34 C24 104.9(3)
C44 C34 H34A 110.8
C24 C34 H34A 110.8
C44 C34 H34B 110.8
C24 C34 H34B 110.8
H34A C34 H34B 108.8
O1 C44 C34 106.2(3)
O1 C44 H44A 110.5
C34 C44 H44A 110.5
O1 C44 H44B 110.5
C34 C44 H44B 110.5
H44A C44 H44B 108.7

loop_
_geom_bond_atom_site_label_1
_geom_bond_atom_site_label_2
_geom_bond_distance
Fe1 N11 1.998(2)
Fe1 N21 2.006(2)
Fe1 O1 2.057(2)
Fe1 Br1 2.4096(7)
N11 C21 1.336(4)
N11 C12 1.439(3)
N21 C41 1.333(4)
N21 C13 1.440(3)
C11 C21 1.513(4)
C11 H11A 0.9800
C11 H11B 0.9800
C11 H11C 0.9800
C21 C31 1.402(4)
C31 C41 1.411(4)
C31 H31A 0.9500
C41 C51 1.508(4)
C51 H51A 0.9800
C51 H51B 0.9800
C51 H51C 0.9800
C51 H51T 0.9800
C51 H51O 0.9800
C51 H51M 0.9800
C12 C22 1.404(4)
C12 C62 1.414(4)
C22 C32 1.399(4)
C22 C72 1.524(5)
C32 C42 1.375(5)
C32 H32A 0.9500
C42 C52 1.383(5)
C42 H42A 0.9500
C52 C62 1.401(4)
C52 H52A 0.9500
C62 C102 1.503(5)
C72 C92 1.525(5)
C72 C82 1.525(6)
C72 H72A 1.0000
C82 H82A 0.9800
C82 H82B 0.9800
C82 H82C 0.9800
C92 H92A 0.9800
C92 H92B 0.9800
C92 H92C 0.9800
C102 C112 1.527(5)
C102 C122 1.536(5)
C102 H10A 1.0000
C112 H11D 0.9800
C112 H11E 0.9800
C112 H11F 0.9800
C122 H12A 0.9800
C122 H12B 0.9800
C122 H12C 0.9800
C13 C23 1.407(4)
C13 C63 1.407(4)
C23 C33 1.394(4)
C23 C73 1.526(4)
C33 C43 1.385(5)
C33 H33A 0.9500
C43 C53 1.370(5)
C43 H43A 0.9500
C53 C63 1.401(4)
C53 H53A 0.9500
C63 C103 1.510(4)
C73 C93 1.526(5)
C73 C83 1.542(5)
C73 H73A 1.0000
C83 H83A 0.9800
C83 H83B 0.9800
C83 H83C 0.9800
C93 H93A 0.9800
C93 H93B 0.9800
C93 H93C 0.9800
C103 C113 1.527(5)
C103 C123 1.534(5)
C103 H10B 1.0000
C113 H11G 0.9800
C113 H11H 0.9800
C113 H11I 0.9800
C123 H12D 0.9800
C123 H12E 0.9800
C123 H12F 0.9800
O1 C14 1.452(4)
O1 C44 1.468(4)
C14 C24 1.511(5)
C14 H14A 0.9900
C14 H14B 0.9900
C24 C34 1.530(6)
C24 H24A 0.9900
C24 H24B 0.9900
C34 C44 1.518(5)
C34 H34A 0.9900
C34 H34B 0.9900
C44 H44A 0.9900
C44 H44B 0.9900

loop_
_geom_torsion_atom_site_label_1
_geom_torsion_atom_site_label_2
_geom_torsion_atom_site_label_3
_geom_torsion_atom_site_label_4
_geom_torsion
N21 Fe1 N11 C21 -28.3(2)
O1 Fe1 N11 C21 -142.5(2)
Br1 Fe1 N11 C21 101.1(2)
N21 Fe1 N11 C12 149.5(2)
O1 Fe1 N11 C12 35.3(2)
Br1 Fe1 N11 C12 -81.2(2)
N11 Fe1 N21 C41 26.3(2)
O1 Fe1 N21 C41 144.3(2)
Br1 Fe1 N21 C41 -102.2(2)
N11 Fe1 N21 C13 -159.1(2)
O1 Fe1 N21 C13 -41.2(2)
Br1 Fe1 N21 C13 72.3(2)
C12 N11 C21 C31 -162.8(3)
Fe1 N11 C21 C31 15.0(4)
C12 N11 C21 C11 18.1(4)
Fe1 N11 C21 C11 -164.1(2)
N11 C21 C31 C41 11.1(5)
C11 C21 C31 C41 -169.7(3)
C13 N21 C41 C31 174.4(3)
Fe1 N21 C41 C31 -11.1(4)
C13 N21 C41 C51 -4.2(4)
Fe1 N21 C41 C51 170.3(2)
C21 C31 C41 N21 -13.4(5)
C21 C31 C41 C51 165.3(3)
C21 N11 C12 C22 86.3(3)
Fe1 N11 C12 C22 -91.5(3)
C21 N11 C12 C62 -96.2(3)
Fe1 N11 C12 C62 86.0(3)
C62 C12 C22 C32 1.2(4)
N11 C12 C22 C32 178.7(3)
C62 C12 C22 C72 -179.6(3)
N11 C12 C22 C72 -2.1(4)
C12 C22 C32 C42 -1.0(5)
C72 C22 C32 C42 179.8(3)
C22 C32 C42 C52 0.0(5)
C32 C42 C52 C62 0.8(5)
C42 C52 C62 C12 -0.6(4)
C42 C52 C62 C102 179.6(3)
C22 C12 C62 C52 -0.5(4)
N11 C12 C62 C52 -177.9(3)
C22 C12 C62 C102 179.3(3)
N11 C12 C62 C102 1.9(4)
C32 C22 C72 C92 -42.4(4)
C12 C22 C72 C92 138.4(3)
C32 C22 C72 C82 82.2(4)
C12 C22 C72 C82 -97.0(4)
C52 C62 C102 C112 61.2(4)
C12 C62 C102 C112 -118.6(3)
C52 C62 C102 C122 -62.3(4)
C12 C62 C102 C122 117.9(3)
C41 N21 C13 C23 -100.0(3)
Fe1 N21 C13 C23 85.4(3)
C41 N21 C13 C63 83.3(3)
Fe1 N21 C13 C63 -91.2(3)
C63 C13 C23 C33 -0.6(5)
N21 C13 C23 C33 -177.2(3)
C63 C13 C23 C73 179.4(3)
N21 C13 C23 C73 2.8(4)
C13 C23 C33 C43 0.6(5)
C73 C23 C33 C43 -179.4(3)
C23 C33 C43 C53 -0.4(6)
C33 C43 C53 C63 0.3(6)
C43 C53 C63 C13 -0.3(5)
C43 C53 C63 C103 -179.9(3)
C23 C13 C63 C53 0.5(4)
N21 C13 C63 C53 177.0(3)
C23 C13 C63 C103 180.0(3)
N21 C13 C63 C103 -3.4(4)
C33 C23 C73 C93 -101.6(4)
C13 C23 C73 C93 78.4(4)
C33 C23 C73 C83 22.8(5)
C13 C23 C73 C83 -157.3(3)
C53 C63 C103 C113 -61.2(4)
C13 C63 C103 C113 119.3(3)
C53 C63 C103 C123 61.1(4)
C13 C63 C103 C123 -118.4(3)
N11 Fe1 O1 C14 -49.5(2)
N21 Fe1 O1 C14 -154.0(2)
Br1 Fe1 O1 C14 78.7(2)
N11 Fe1 O1 C44 170.2(2)
N21 Fe1 O1 C44 65.7(2)
Br1 Fe1 O1 C44 -61.6(2)
C44 O1 C14 C24 -39.4(3)
Fe1 O1 C14 C24 175.69(19)
O1 C14 C24 C34 39.2(3)
C14 C24 C34 C44 -24.7(4)
C14 O1 C44 C34 23.4(4)
Fe1 O1 C44 C34 169.3(2)
C24 C34 C44 O1 1.7(4)
